data_1559448
loop_
_publ_author_name
'Akesson, Ralf'
'Sandstrom, Magnus'
'Stalhandske, Claes'
'Persson, Ingmar'

_publ_section_title
;
 Crystal and Molecular Structure at 298 and 183 K of
 Hexakis(pyridine)mercury(II) Trifluoromethanesulfonate,
 [Hg(NC5H5)6](CF3SO3)2, and Thermal Analyses of Hexapyridine Solvates of
 Mercury(II)
;
_journal_name_full 'Acta Chemica Scandinavica'
_journal_page_first 165
_journal_page_last 171
_journal_paper_doi 10.3891/acta.chem.scand.45-0165
_journal_volume 45
_journal_year 1991
_chemical_formula_moiety 'C30 H30 Hg N6, 2(C F3 O3 S)'
_chemical_formula_sum 'C32 H30 F6 Hg N6 O6 S2'
_chemical_formula_weight 973.326
_chemical_name_common
;
Hexakis(pyridine)mercury(II) Trifluoromethanesulfonate, 
[Hg(NC5H5)6](CF3SO3)2
;
_space_group_IT_number 2
_space_group_name_Hall '-P 1'
_space_group_name_H-M_alt 'P -1'
_symmetry_cell_setting triclinic
_symmetry_Int_Tables_number 2
_symmetry_space_group_name_Hall '-P 1'
_symmetry_space_group_name_H-M 'P -1'
_cell_angle_alpha 85.14(7)
_cell_angle_beta 89.32(4)
_cell_angle_gamma 59.90(4)
_cell_formula_units_Z 2
_cell_length_a 10.799(5)
_cell_length_b 11.128(8)
_cell_length_c 17.695(5)
_cell_volume 1831.9(18)
_diffrn_ambient_temperature 183
_diffrn_radiation_probe x-ray
_diffrn_radiation_type MoK\a
_diffrn_radiation_wavelength 0.71069
_exptl_crystal_density_diffrn 1.71
_refine_ls_number_parameters 328
_refine_ls_number_reflns 5595
_refine_ls_R_factor_gt 0.030
_refine_ls_wR_factor_gt 0.039
_cod_data_source_file Acta-Chem-Scand-1991-45-165-2.cif
_cod_data_source_block 2
_cod_database_code 1559448

loop_
_space_group_symop_id
_space_group_symop_operation_xyz
1 x,y,z
2 -x,-y,-z

loop_
_atom_site_label
_atom_site_type_symbol
_atom_site_thermal_displace_type
_atom_site_fract_x
_atom_site_fract_y
_atom_site_fract_z
_atom_site_occupancy
_atom_site_U_iso_or_equiv
_atom_site_calc_flag
_atom_site_refinement_flags
_atom_site_disorder_assembly
_atom_site_disorder_group
Hg Hg Uiso 0.04324(2) -0.00017(2) 0.24861(1) 1.000 0.0223(1) . . . .
S1 S Uiso 0.39938(14) 0.30735(13) 0.12851(8) 1.000 0.0322(5) . . . .
S2 S Uiso 0.28581(13) 0.30300(13) 0.61991(7) 1.000 0.0300(5) . . . .
N1 N Uiso -0.0675(4) -0.0798(4) 0.1626(2) 1.000 0.029(2) . . . .
N2 N Uiso -0.0771(4) 0.2241(4) 0.1659(2) 1.000 0.029(2) . . . .
N3 N Uiso -0.1467(4) 0.0732(5) 0.3368(2) 1.000 0.029(2) . . . .
N4 N Uiso 0.1606(4) -0.2278(4) 0.3286(3) 1.000 0.030(2) . . . .
N5 N Uiso 0.2536(4) -0.0971(4) 0.1735(2) 1.000 0.027(2) . . . .
N6 N Uiso 0.1549(4) 0.0979(4) 0.3227(2) 1.000 0.029(2) . . . .
F11 F Uiso 0.1721(4) 0.5365(4) 0.1637(3) 1.000 0.059(2) . . . .
F12 F Uiso 0.3523(5) 0.4661(4) 0.2398(2) 1.000 0.055(2) . . . .
F13 F Uiso 0.2316(6) 0.3596(5) 0.2450(2) 1.000 0.073(3) . . . .
O11 O Uiso 0.3056(4) 0.2730(4) 0.0898(2) 1.000 0.037(2) . . . .
C11 C Uiso -0.0290(6) -0.0944(6) 0.0900(3) 1.000 0.0320(10) . . . .
O12 O Uiso 0.4380(5) 0.3968(5) 0.0825(3) 1.000 0.052(2) . . . .
C12 C Uiso -0.0844(6) -0.1426(6) 0.0386(3) 1.000 0.0380(10) . . . .
O13 O Uiso 0.5136(5) 0.1937(5) 0.1734(3) 1.000 0.067(2) . . . .
C13 C Uiso -0.1829(7) -0.1796(6) 0.0633(3) 1.000 0.0420(10) . . . .
C14 C Uiso -0.2237(7) -0.1653(7) 0.1382(4) 1.000 0.0460(10) . . . .
C15 C Uiso -0.1638(6) -0.1148(6) 0.1853(3) 1.000 0.0340(10) . . . .
C21 C Uiso -0.1925(6) 0.2622(5) 0.1210(3) 1.000 0.0310(10) . . . .
C22 C Uiso -0.2445(6) 0.3746(6) 0.0658(3) 1.000 0.0340(10) . . . .
C23 C Uiso -0.1761(6) 0.4517(6) 0.0562(3) 1.000 0.0350(10) . . . .
C24 C Uiso -0.0585(6) 0.4149(6) 0.1027(3) 1.000 0.0350(10) . . . .
C25 C Uiso -0.0136(5) 0.3024(5) 0.1570(3) 1.000 0.0300(10) . . . .
C31 C Uiso -0.1176(6) 0.0318(5) 0.4117(3) 1.000 0.0330(10) . . . .
C32 C Uiso -0.2210(6) 0.0799(6) 0.4645(6) 1.000 0.0400(10) . . . .
C33 C Uiso -0.3605(7) 0.1747(6) 0.4421(3) 1.000 0.0420(10) . . . .
C34 C Uiso -0.3914(7) 0.2167(7) 0.3660(4) 1.000 0.0450(10) . . . .
C35 C Uiso -0.2823(6) 0.1646(6) 0.3152(3) 1.000 0.0360(10) . . . .
C41 C Uiso 0.0856(6) -0.2870(5) 0.3573(3) 1.000 0.0320(10) . . . .
C42 C Uiso 0.1430(6) -0.4008(6) 0.4116(3) 1.000 0.0380(10) . . . .
C43 C Uiso 0.2819(6) -0.4562(6) 0.4369(3) 1.000 0.0340(10) . . . .
C44 C Uiso 0.3613(6) -0.3987(6) 0.4065(3) 1.000 0.0340(10) . . . .
C45 C Uiso 0.2968(6) -0.2854(5) 0.3532(3) 1.000 0.0310(10) . . . .
C51 C Uiso 0.3061(6) -0.2276(5) 0.1541(3) 1.000 0.0320(10) . . . .
C52 C Uiso 0.4136(6) -0.2852(6) 0.1032(3) 1.000 0.0400(10) . . . .
C53 C Uiso 0.4697(7) -0.2065(6) 0.0711(3) 1.000 0.0430(10) . . . .
C54 C Uiso 0.4177(6) -0.0734(6) 0.0909(3) 1.000 0.0390(10) . . . .
C55 C Uiso 0.3095(5) -0.0213(5) 0.1415(3) 1.000 0.0290(10) . . . .
C61 C Uiso 0.2968(6) 0.0387(5) 0.3331(3) 1.000 0.0310(10) . . . .
C62 C Uiso 0.3603(6) 0.0830(6) 0.3819(3) 1.000 0.0390(10) . . . .
C63 C Uiso 0.2728(7) 0.1943(6) 0.4230(4) 1.000 0.044(19) . . . .
C64 C Uiso 0.1250(6) 0.2587(6) 0.4123(3) 1.000 0.042(19) . . . .
C65 C Uiso 0.0715(6) 0.2073(5) 0.3617(3) 1.000 0.0320(10) . . . .
F21 F Uiso 0.2819(5) 0.5188(4) 0.6705(3) 1.000 0.075(2) . . . .
F22 F Uiso 0.1544(5) 0.4485(5) 0.7327(3) 1.000 0.076(2) . . . .
F23 F Uiso 0.3843(5) 0.3306(6) 0.7469(3) 1.000 0.080(2) . . . .
C1 C Uiso 0.2834(7) 0.4225(6) 0.1972(3) 1.000 0.038(2) . . . .
O21 O Uiso 0.4212(4) 0.2703(4) 0.5866(2) 1.000 0.037(2) . . . .
O22 O Uiso 0.2799(5) 0.1858(4) 0.6568(3) 1.000 0.052(2) . . . .
O23 O Uiso 0.1621(4) 0.3989(5) 0.5726(2) 1.000 0.047(2) . . . .
C2 C Uiso 0.2761(7) 0.4059(7) 0.6958(4) 1.000 0.050(3) . . . .

loop_
_atom_type_symbol
_atom_type_description
_atom_type_scat_dispersion_real
_atom_type_scat_dispersion_imag
_atom_type_scat_source
C C 0.0033 0.0016 ' International Tables Vol C Tables 4.2.6.8 and 6.1.1.4'
F F 0.0171 0.0103 ' International Tables Vol C Tables 4.2.6.8 and 6.1.1.4'
Hg Hg -2.3894 9.2266 ' International Tables Vol C Tables 4.2.6.8 and 6.1.1.4'
N N 0.0061 0.0033 ' International Tables Vol C Tables 4.2.6.8 and 6.1.1.4'
O O 0.0106 0.0060 ' International Tables Vol C Tables 4.2.6.8 and 6.1.1.4'
S S 0.1246 0.1234 ' International Tables Vol C Tables 4.2.6.8 and 6.1.1.4'

loop_
_geom_angle_atom_site_label_1
_geom_angle_atom_site_label_2
_geom_angle_atom_site_label_3
_geom_angle
_geom_angle_site_symmetry_1
_geom_angle_site_symmetry_2
_geom_angle_site_symmetry_3
_geom_angle_publ_flag
N1 Hg N2 85.42(15) . . . yes
N1 Hg N3 94.25(17) . . . yes
N1 Hg N4 92.77(16) . . . yes
N1 Hg N5 88.86(16) . . . yes
N1 Hg N6 173.29(15) . . . yes
N2 Hg N3 94.21(16) . . . yes
N2 Hg N4 178.18(16) . . . yes
N2 Hg N5 93.04(15) . . . yes
N2 Hg N6 88.72(15) . . . yes
N3 Hg N4 86.01(17) . . . yes
N3 Hg N5 172.32(15) . . . yes
N3 Hg N6 89.41(17) . . . yes
N4 Hg N5 86.83(16) . . . yes
N4 Hg N6 93.09(16) . . . yes
N5 Hg N6 88.21(16) . . . yes
O13 S1 C1 104.5(3) . . . yes
O11 S1 C1 102.8(3) . . . yes
O11 S1 O12 114.1(3) . . . yes
O11 S1 O13 115.1(3) . . . yes
O12 S1 O13 115.6(4) . . . yes
O12 S1 C1 102.3(3) . . . yes
O22 S2 C2 104.8(3) . . . yes
O22 S2 O23 114.9(3) . . . yes
O21 S2 O23 114.2(3) . . . yes
O21 S2 C2 102.7(3) . . . yes
O23 S2 C2 102.6(3) . . . yes
O21 S2 O22 115.3(3) . . . yes
Hg N1 C15 122.0(3) . . . yes
C11 N1 C15 117.6(5) . . . yes
Hg N1 C11 120.3(4) . . . yes
C21 N2 C25 117.1(4) . . . yes
Hg N2 C25 119.3(3) . . . yes
Hg N2 C21 122.9(4) . . . yes
C31 N3 C35 117.5(5) . . . yes
Hg N3 C35 121.7(3) . . . yes
Hg N3 C31 120.6(4) . . . yes
Hg N4 C45 120.4(4) . . . yes
Hg N4 C41 121.9(4) . . . yes
C41 N4 C45 117.1(5) . . . yes
Hg N5 C51 118.2(4) . . . yes
Hg N5 C55 123.2(3) . . . yes
C51 N5 C55 118.0(5) . . . yes
Hg N6 C65 119.0(4) . . . yes
C61 N6 C65 117.6(5) . . . yes
Hg N6 C61 123.0(3) . . . yes
N1 C11 C12 123.5(6) . . . yes
C11 C12 C13 118.1(5) . . . no
C12 C13 C14 119.1(6) . . . no
C13 C14 C15 118.7(7) . . . no
N1 C15 C14 122.9(5) . . . yes
N2 C21 C22 122.6(6) . . . yes
C21 C22 C23 119.5(6) . . . no
C22 C23 C24 118.5(5) . . . no
C23 C24 C25 118.8(6) . . . no
N2 C25 C24 123.5(5) . . . yes
N3 C31 C32 122.5(6) . . . yes
C31 C32 C33 119.9(8) . . . no
C32 C33 C34 118.1(7) . . . no
C33 C34 C35 119.5(7) . . . no
N3 C35 C34 122.6(5) . . . yes
N4 C41 C42 122.9(6) . . . yes
C41 C42 C43 118.9(6) . . . no
C42 C43 C44 118.9(5) . . . no
C43 C44 C45 118.9(6) . . . no
N4 C45 C44 123.3(6) . . . yes
N5 C51 C52 122.4(6) . . . yes
C51 C52 C53 119.0(5) . . . no
C52 C53 C54 119.2(6) . . . no
C53 C54 C55 119.1(6) . . . no
N5 C55 C54 122.4(5) . . . yes
N6 C61 C62 123.5(5) . . . yes
C61 C62 C63 118.3(7) . . . no
C62 C63 C64 119.2(7) . . . no
C63 C64 C65 118.2(6) . . . no
N6 C65 C64 123.2(6) . . . yes
F12 C1 F13 106.9(5) . . . yes
S1 C1 F11 111.8(4) . . . yes
S1 C1 F12 112.0(5) . . . yes
S1 C1 F13 111.9(4) . . . yes
F11 C1 F12 106.5(5) . . . yes
F11 C1 F13 107.4(6) . . . yes
S2 C2 F21 112.1(5) . . . yes
S2 C2 F22 111.2(6) . . . yes
S2 C2 F23 110.7(5) . . . yes
F21 C2 F22 107.5(6) . . . yes
F21 C2 F23 108.0(7) . . . yes
F22 C2 F23 107.1(6) . . . yes

loop_
_geom_bond_atom_site_label_1
_geom_bond_atom_site_label_2
_geom_bond_distance
_geom_bond_site_symmetry_1
_geom_bond_site_symmetry_2
_geom_bond_publ_flag
Hg N1 2.422(5) . . yes
Hg N2 2.497(4) . . yes
Hg N3 2.402(5) . . yes
Hg N4 2.498(5) . . yes
Hg N5 2.409(5) . . yes
Hg N6 2.442(5) . . yes
S1 O13 1.428(6) . . yes
S1 C1 1.818(6) . . yes
S1 O11 1.446(5) . . yes
S1 O12 1.449(6) . . yes
S2 C2 1.806(7) . . yes
S2 O23 1.439(5) . . yes
S2 O21 1.449(5) . . yes
S2 O22 1.439(5) . . yes
N1 C15 1.328(9) . . yes
N1 C11 1.343(7) . . yes
N2 C21 1.342(8) . . yes
N2 C25 1.352(7) . . yes
N3 C31 1.352(6) . . yes
N3 C35 1.334(8) . . yes
N4 C41 1.348(8) . . yes
N4 C45 1.336(8) . . yes
N5 C51 1.343(6) . . yes
N5 C55 1.348(7) . . yes
N6 C65 1.341(6) . . yes
N6 C61 1.338(8) . . yes
F11 C1 1.329(8) . . yes
F12 C1 1.340(9) . . yes
F13 C1 1.341(9) . . yes
C11 C12 1.375(9) . . no
C12 C13 1.375(11) . . no
C13 C14 1.388(9) . . no
C14 C15 1.373(10) . . no
C21 C22 1.391(8) . . no
C22 C23 1.385(10) . . no
C23 C24 1.380(9) . . no
C24 C25 1.387(8) . . no
C31 C32 1.366(11) . . no
C32 C33 1.374(10) . . no
C33 C34 1.375(9) . . no
C34 C35 1.382(10) . . no
C41 C42 1.390(8) . . no
C42 C43 1.368(10) . . no
C43 C44 1.384(10) . . no
C44 C45 1.378(8) . . no
C51 C52 1.377(9) . . no
C52 C53 1.377(10) . . no
C53 C54 1.371(8) . . no
C54 C55 1.374(8) . . no
C61 C62 1.373(9) . . no
C62 C63 1.385(9) . . no
C63 C64 1.391(11) . . no
C64 C65 1.376(9) . . no
F21 C2 1.329(9) . . yes
F22 C2 1.336(10) . . yes
F23 C2 1.342(9) . . yes

loop_
_geom_torsion_atom_site_label_1
_geom_torsion_atom_site_label_2
_geom_torsion_atom_site_label_3
_geom_torsion_atom_site_label_4
_geom_torsion
_geom_torsion_site_symmetry_1
_geom_torsion_site_symmetry_2
_geom_torsion_site_symmetry_3
_geom_torsion_site_symmetry_4
_geom_torsion_publ_flag
N2 Hg N1 C11 65.7(4) . . . . no
N2 Hg N1 C15 -116.5(4) . . . . no
N3 Hg N1 C11 159.6(4) . . . . no
N3 Hg N1 C15 -22.6(4) . . . . no
N4 Hg N1 C11 -114.2(4) . . . . no
N4 Hg N1 C15 63.6(4) . . . . no
N5 Hg N1 C11 -27.4(4) . . . . no
N5 Hg N1 C15 150.3(4) . . . . no
N1 Hg N2 C21 22.1(4) . . . . no
N1 Hg N2 C25 -148.2(4) . . . . no
N3 Hg N2 C21 -71.8(4) . . . . no
N3 Hg N2 C25 117.9(4) . . . . no
N5 Hg N2 C21 110.7(4) . . . . no
N5 Hg N2 C25 -59.6(4) . . . . no
N6 Hg N2 C21 -161.2(4) . . . . no
N6 Hg N2 C25 28.5(4) . . . . no
N1 Hg N3 C31 129.5(4) . . . . no
N1 Hg N3 C35 -56.1(5) . . . . no
N2 Hg N3 C31 -144.8(4) . . . . no
N2 Hg N3 C35 29.6(5) . . . . no
N4 Hg N3 C31 37.0(4) . . . . no
N4 Hg N3 C35 -148.6(5) . . . . no
N6 Hg N3 C31 -56.1(4) . . . . no
N6 Hg N3 C35 118.2(5) . . . . no
N1 Hg N4 C41 -52.9(4) . . . . no
N1 Hg N4 C45 136.6(4) . . . . no
N3 Hg N4 C41 41.2(4) . . . . no
N3 Hg N4 C45 -129.3(4) . . . . no
N5 Hg N4 C41 -141.6(4) . . . . no
N5 Hg N4 C45 47.9(4) . . . . no
N6 Hg N4 C41 130.4(4) . . . . no
N6 Hg N4 C45 -40.1(4) . . . . no
N1 Hg N5 C51 -47.7(4) . . . . no
N1 Hg N5 C55 123.0(4) . . . . no
N2 Hg N5 C51 -133.1(4) . . . . no
N2 Hg N5 C55 37.6(4) . . . . no
N4 Hg N5 C51 45.1(4) . . . . no
N4 Hg N5 C55 -144.2(4) . . . . no
N6 Hg N5 C51 138.3(4) . . . . no
N6 Hg N5 C55 -51.0(4) . . . . no
N2 Hg N6 C61 -122.6(4) . . . . no
N2 Hg N6 C65 64.9(4) . . . . no
N3 Hg N6 C61 143.2(4) . . . . no
N3 Hg N6 C65 -29.3(4) . . . . no
N4 Hg N6 C61 57.2(4) . . . . no
N4 Hg N6 C65 -115.3(4) . . . . no
N5 Hg N6 C61 -29.5(4) . . . . no
N5 Hg N6 C65 158.0(4) . . . . no
O13 S1 C1 F12 59.2(5) . . . . no
O11 S1 C1 F13 59.7(5) . . . . no
O11 S1 C1 F11 -60.9(6) . . . . no
O12 S1 C1 F11 57.7(6) . . . . no
O13 S1 C1 F11 178.6(5) . . . . no
O11 S1 C1 F12 179.7(4) . . . . no
O12 S1 C1 F12 -61.7(5) . . . . no
O13 S1 C1 F13 -60.9(6) . . . . no
O12 S1 C1 F13 178.3(5) . . . . no
O22 S2 C2 F23 58.6(6) . . . . no
O21 S2 C2 F23 -62.3(6) . . . . no
O21 S2 C2 F21 58.5(6) . . . . no
O22 S2 C2 F21 179.4(5) . . . . no
O23 S2 C2 F21 -60.3(6) . . . . no
O21 S2 C2 F22 178.8(5) . . . . no
O22 S2 C2 F22 -60.3(6) . . . . no
O23 S2 C2 F22 60.0(5) . . . . no
O23 S2 C2 F23 179.0(5) . . . . no
C11 N1 C15 C14 0.4(8) . . . . no
Hg N1 C15 C14 -177.4(5) . . . . no
C15 N1 C11 C12 0.3(8) . . . . no
Hg N1 C11 C12 178.2(4) . . . . no
Hg N2 C25 C24 168.4(4) . . . . no
C25 N2 C21 C22 1.7(7) . . . . no
Hg N2 C21 C22 -168.8(4) . . . . no
C21 N2 C25 C24 -2.4(7) . . . . no
Hg N3 C31 C32 174.6(5) . . . . no
C35 N3 C31 C32 0.1(9) . . . . no
Hg N3 C35 C34 -174.7(5) . . . . no
C31 N3 C35 C34 -0.2(9) . . . . no
C45 N4 C41 C42 1.6(8) . . . . no
Hg N4 C41 C42 -169.2(4) . . . . no
Hg N4 C45 C44 169.8(4) . . . . no
C41 N4 C45 C44 -1.2(8) . . . . no
Hg N5 C51 C52 171.1(5) . . . . no
C51 N5 C55 C54 -0.5(8) . . . . no
Hg N5 C55 C54 -171.3(4) . . . . no
C55 N5 C51 C52 -0.1(8) . . . . no
C65 N6 C61 C62 0.8(8) . . . . no
Hg N6 C61 C62 -171.8(4) . . . . no
Hg N6 C65 C64 171.7(4) . . . . no
C61 N6 C65 C64 -1.3(8) . . . . no
N1 C11 C12 C13 -1.0(9) . . . . no
C11 C12 C13 C14 0.8(9) . . . . no
C12 C13 C14 C15 -0.2(10) . . . . no
C13 C14 C15 N1 -0.5(10) . . . . no
N2 C21 C22 C23 -0.2(8) . . . . no
C21 C22 C23 C24 -0.7(8) . . . . no
C22 C23 C24 C25 0.1(8) . . . . no
C23 C24 C25 N2 1.6(8) . . . . no
N3 C31 C32 C33 -0.4(10) . . . . no
C31 C32 C33 C34 0.9(10) . . . . no
C32 C33 C34 C35 -1.0(10) . . . . no
C33 C34 C35 N3 0.6(11) . . . . no
N4 C41 C42 C43 -0.4(8) . . . . no
C41 C42 C43 C44 -1.2(8) . . . . no
C42 C43 C44 C45 1.6(8) . . . . no
C43 C44 C45 N4 -0.4(8) . . . . no
N5 C51 C52 C53 0.2(9) . . . . no
C51 C52 C53 C54 0.3(9) . . . . no
C52 C53 C54 C55 -0.9(9) . . . . no
C53 C54 C55 N5 1.0(9) . . . . no
N6 C61 C62 C63 0.5(9) . . . . no
C61 C62 C63 C64 -1.4(9) . . . . no
C62 C63 C64 C65 1.0(9) . . . . no
C63 C64 C65 N6 0.4(9) . . . . no
